data_4503794
loop_
_publ_author_name
'Wang, Li-Yan'
'Yang, Yuan'
'Liu, Kui'
'Li, Bao-Long'
'Zhang, Yong'

_publ_section_title
;
 A New &#x201C;Opened-Cube&#x201D; (H2O)10Cluster and Undulated Water
 Chain in Porous Metal&#x2212;Organic Frameworks
;
_journal_issue 11
_journal_name_full 'Crystal Growth &amp; Design'
_journal_page_first 3902
_journal_paper_doi 10.1021/cg800484k
_journal_volume 8
_journal_year 2008
_chemical_formula_sum 'C34 H58 Cd2 N18 O18'
_chemical_formula_weight 1231.78
_chemical_name_systematic
; 
 ? 
;
_space_group_IT_number 14
_symmetry_cell_setting monoclinic
_symmetry_space_group_name_Hall '-P 2ybc'
_symmetry_space_group_name_H-M 'P 1 21/c 1'
_atom_sites_solution_hydrogens geom
_atom_sites_solution_primary direct
_atom_sites_solution_secondary difmap
_audit_creation_method SHELXL-97
_cell_angle_alpha 90.00
_cell_angle_beta 103.115(3)
_cell_angle_gamma 90.00
_cell_formula_units_Z 2
_cell_length_a 12.6665(16)
_cell_length_b 18.196(2)
_cell_length_c 10.9031(14)
_cell_measurement_reflns_used 8170
_cell_measurement_temperature 193(2)
_cell_measurement_theta_max 25.3491
_cell_measurement_theta_min 3.0177
_cell_volume 2447.4(5)
_computing_cell_refinement 'CrystalClear (Rigaku Corp., 2000)'
_computing_data_collection 'CrystalClear (Rigaku Corp., 2000)'
_computing_data_reduction 'CrystalClear (Rigaku Corp., 2000)'
_computing_molecular_graphics 'Bruker SHELXTL'
_computing_publication_material 'Bruker SHELXTL'
_computing_structure_refinement 'SHELXL-97 (Sheldrick, 1997)'
_computing_structure_solution 'SHELXS-97 (Sheldrick, 1990)'
_diffrn_ambient_temperature 193(2)
_diffrn_measured_fraction_theta_full 0.994
_diffrn_measured_fraction_theta_max 0.994
_diffrn_measurement_device_type 'Rigaku Mercury CCD'
_diffrn_measurement_method \w
_diffrn_radiation_monochromator graphite
_diffrn_radiation_source 'fine-focus sealed tube'
_diffrn_radiation_type MoK\a
_diffrn_radiation_wavelength 0.71070
_diffrn_reflns_av_R_equivalents 0.0503
_diffrn_reflns_av_sigmaI/netI 0.0439
_diffrn_reflns_limit_h_max 15
_diffrn_reflns_limit_h_min -14
_diffrn_reflns_limit_k_max 21
_diffrn_reflns_limit_k_min -21
_diffrn_reflns_limit_l_max 13
_diffrn_reflns_limit_l_min -11
_diffrn_reflns_number 23405
_diffrn_reflns_theta_full 25.35
_diffrn_reflns_theta_max 25.35
_diffrn_reflns_theta_min 3.02
_diffrn_standards_decay_% 0
_diffrn_standards_interval_count 0
_diffrn_standards_interval_time 0
_diffrn_standards_number 0
_exptl_absorpt_coefficient_mu 0.958
_exptl_absorpt_correction_T_max 0.8775
_exptl_absorpt_correction_T_min 0.7005
_exptl_absorpt_correction_type multi-scan
_exptl_absorpt_process_details Empirical
_exptl_crystal_colour Colorless
_exptl_crystal_density_diffrn 1.672
_exptl_crystal_density_method 'not measured'
_exptl_crystal_description Block
_exptl_crystal_F_000 1256
_exptl_crystal_size_max 0.40
_exptl_crystal_size_mid 0.28
_exptl_crystal_size_min 0.14
_refine_diff_density_max 0.997
_refine_diff_density_min -0.672
_refine_diff_density_rms 0.095
_refine_ls_extinction_method none
_refine_ls_goodness_of_fit_ref 1.089
_refine_ls_hydrogen_treatment mixed
_refine_ls_matrix_type full
_refine_ls_number_parameters 353
_refine_ls_number_reflns 4455
_refine_ls_number_restraints 7
_refine_ls_restrained_S_all 1.090
_refine_ls_R_factor_all 0.0478
_refine_ls_R_factor_gt 0.0405
_refine_ls_shift/su_max 0.001
_refine_ls_shift/su_mean 0.000
_refine_ls_structure_factor_coef Fsqd
_refine_ls_weighting_details 'calc w=1/[\s^2^(Fo^2^)+(0.0464P)^2^+2.9617P] where P=(Fo^2^+2Fc^2^)/3'
_refine_ls_weighting_scheme calc
_refine_ls_wR_factor_gt 0.0941
_refine_ls_wR_factor_ref 0.0984
_reflns_number_gt 4028
_reflns_number_total 4455
_reflns_threshold_expression >2sigma(I)
_cod_data_source_file cg800484k_si_002.cif
_cod_data_source_block cdbtbbtec
_cod_depositor_comments
;
The following automatic conversions were performed:

'_symmetry_cell_setting' value 'Monoclinic' changed to 'monoclinic'
according to /home/saulius/struct/CIF-dictionaries/cif_core.dic
dictionary named 'cif_core.dic' version 2.4.1 from
2010-06-29.

'_exptl_absorpt_correction_type' value 'Multi-scan'
changed to 'multi-scan' according to
/home/saulius/struct/CIF-dictionaries/cif_core.dic dictionary named
'cif_core.dic' version 2.4.1 from 2010-06-29.

Automatic conversion script
Id: cif_fix_values 1715 2011-07-08 13:25:40Z adriana 
;
_cod_original_sg_symbol_H-M P21/c
_cod_database_code 4503794

loop_
_symmetry_equiv_pos_as_xyz
'x, y, z'
'-x, y+1/2, -z+1/2'
'-x, -y, -z'
'x, -y-1/2, z-1/2'

loop_
_atom_site_label
_atom_site_type_symbol
_atom_site_fract_x
_atom_site_fract_y
_atom_site_fract_z
_atom_site_U_iso_or_equiv
_atom_site_adp_type
_atom_site_occupancy
_atom_site_symmetry_multiplicity
_atom_site_calc_flag
_atom_site_refinement_flags
Cd1 Cd 0.61927(2) 0.208240(13) 0.15273(2) 0.01441(11) Uani 1 1 d .
O1 O 0.5314(2) 0.13833(14) 0.2720(2) 0.0224(6) Uani 1 1 d .
O2 O 0.6926(2) 0.08388(15) 0.3299(3) 0.0286(7) Uani 1 1 d .
O3 O 0.6287(2) 0.18237(14) 0.5363(2) 0.0193(6) Uani 1 1 d .
O4 O 0.5254(2) 0.17455(14) 0.6743(2) 0.0214(6) Uani 1 1 d .
O5 O 1.0395(4) -0.0730(2) 0.4050(4) 0.0646(11) Uani 1 1 d D
O6 O 1.0281(4) -0.1073(3) 0.6606(4) 0.0700(12) Uani 1 1 d D
O7 O 0.6887(3) -0.09601(19) 0.7580(3) 0.0435(8) Uani 1 1 d D
O8 O 0.8185(4) -0.0556(4) 0.6028(5) 0.0975(18) Uani 1 1 d D
O9 O 0.8053(3) -0.04217(19) 0.3463(3) 0.0487(9) Uani 1 1 d .
N1 N 0.8991(2) 0.26756(18) 0.4591(3) 0.0197(7) Uani 1 1 d .
N2 N 0.9060(3) 0.32614(19) 0.3839(3) 0.0271(8) Uani 1 1 d .
N3 N 0.7665(2) 0.25306(17) 0.2949(3) 0.0205(7) Uani 1 1 d .
N4 N 1.3452(3) 0.19411(19) 0.8114(3) 0.0228(7) Uani 1 1 d .
N5 N 1.3284(3) 0.12695(19) 0.8571(3) 0.0300(8) Uani 1 1 d .
N6 N 1.4649(2) 0.18461(18) 0.9886(3) 0.0198(7) Uani 1 1 d .
N7 N 0.7931(2) 0.02502(17) 0.0229(3) 0.0222(7) Uani 1 1 d .
N8 N 0.7175(3) 0.03345(18) -0.0872(3) 0.0250(7) Uani 1 1 d .
N9 N 0.7070(2) 0.12518(17) 0.0475(3) 0.0195(7) Uani 1 1 d .
C1 C 0.9750(3) 0.2586(2) 0.5812(4) 0.0259(9) Uani 1 1 d .
H1A H 0.9538 0.2148 0.6239 0.031 Uiso 1 1 calc R
H1B H 0.9699 0.3020 0.6343 0.031 Uiso 1 1 calc R
C2 C 1.0915(3) 0.2498(2) 0.5697(4) 0.0263(9) Uani 1 1 d .
H2A H 1.1163 0.2956 0.5362 0.032 Uiso 1 1 calc R
H2B H 1.0962 0.2094 0.5103 0.032 Uiso 1 1 calc R
C3 C 1.1638(3) 0.2326(3) 0.6984(4) 0.0293(9) Uani 1 1 d .
H3A H 1.1613 0.2741 0.7563 0.035 Uiso 1 1 calc R
H3B H 1.1359 0.1884 0.7336 0.035 Uiso 1 1 calc R
C4 C 1.2802(3) 0.2193(3) 0.6906(4) 0.0293(10) Uani 1 1 d .
H4A H 1.2822 0.1820 0.6252 0.035 Uiso 1 1 calc R
H4B H 1.3114 0.2654 0.6660 0.035 Uiso 1 1 calc R
C5 C 0.8240(3) 0.3152(2) 0.2865(4) 0.0221(8) Uani 1 1 d .
H5A H 0.8067 0.3479 0.2169 0.027 Uiso 1 1 calc R
C6 C 0.8168(3) 0.2253(2) 0.4057(4) 0.0210(8) Uani 1 1 d .
H6A H 0.7964 0.1813 0.4413 0.025 Uiso 1 1 calc R
C7 C 1.4024(3) 0.1236(2) 0.9633(4) 0.0258(9) Uani 1 1 d .
H7A H 1.4112 0.0820 1.0175 0.031 Uiso 1 1 calc R
C8 C 1.4263(3) 0.2269(2) 0.8896(3) 0.0201(8) Uani 1 1 d .
H8A H 1.4534 0.2743 0.8767 0.024 Uiso 1 1 calc R
C9 C 0.9573(3) -0.0269(2) -0.0328(4) 0.0271(9) Uani 1 1 d .
H9A H 0.9921 -0.0748 -0.0409 0.033 Uiso 1 1 calc R
H9B H 0.9251 -0.0087 -0.1187 0.033 Uiso 1 1 calc R
C10 C 0.8680(3) -0.0378(2) 0.0377(4) 0.0316(10) Uani 1 1 d .
H10A H 0.8267 -0.0828 0.0062 0.038 Uiso 1 1 calc R
H10B H 0.9009 -0.0450 0.1283 0.038 Uiso 1 1 calc R
C11 C 0.6687(3) 0.0947(2) -0.0664(4) 0.0226(8) Uani 1 1 d .
H11A H 0.6109 0.1157 -0.1273 0.027 Uiso 1 1 calc R
C12 C 0.7863(3) 0.0794(2) 0.1009(4) 0.0222(8) Uani 1 1 d .
H12A H 0.8311 0.0851 0.1829 0.027 Uiso 1 1 calc R
C13 C 0.5298(3) 0.07204(19) 0.5400(3) 0.0157(8) Uani 1 1 d .
C14 C 0.5503(3) 0.04556(19) 0.4270(3) 0.0162(8) Uani 1 1 d .
C15 C 0.5211(3) -0.0259(2) 0.3890(3) 0.0172(8) Uani 1 1 d .
H15A H 0.5360 -0.0438 0.3128 0.021 Uiso 1 1 calc R
C16 C 0.5632(3) 0.14840(19) 0.5871(3) 0.0160(8) Uani 1 1 d .
C17 C 0.5976(3) 0.0930(2) 0.3391(3) 0.0189(8) Uani 1 1 d .
H1W H 0.964(3) -0.049(3) 0.370(4) 0.041(13) Uiso 1 1 d D
H2W H 1.110(6) -0.040(5) 0.427(9) 0.18(4) Uiso 1 1 d D
H3W H 0.969(6) -0.069(4) 0.653(9) 0.15(4) Uiso 1 1 d D
H4W H 1.057(6) -0.086(4) 0.587(6) 0.11(3) Uiso 1 1 d D
H5W H 0.729(7) -0.081(5) 0.692(7) 0.16(4) Uiso 1 1 d D
H6W H 0.615(3) -0.106(3) 0.737(5) 0.063(18) Uiso 1 1 d D
H7W H 0.802(3) -0.034(2) 0.515(3) 0.028(11) Uiso 1 1 d D

loop_
_atom_site_aniso_label
_atom_site_aniso_U_11
_atom_site_aniso_U_22
_atom_site_aniso_U_33
_atom_site_aniso_U_23
_atom_site_aniso_U_13
_atom_site_aniso_U_12
Cd1 0.01499(17) 0.01280(16) 0.01441(16) 0.00114(10) 0.00120(11) 0.00003(10)
O1 0.0309(15) 0.0189(14) 0.0169(13) 0.0042(11) 0.0042(12) -0.0043(11)
O2 0.0304(17) 0.0225(15) 0.0381(17) -0.0051(13) 0.0189(14) -0.0047(12)
O3 0.0205(14) 0.0175(13) 0.0196(13) -0.0022(11) 0.0044(11) -0.0051(11)
O4 0.0284(15) 0.0152(13) 0.0223(14) -0.0052(11) 0.0090(12) -0.0042(11)
O5 0.070(3) 0.055(3) 0.070(3) -0.006(2) 0.017(2) 0.005(2)
O6 0.062(3) 0.087(3) 0.057(3) -0.001(2) 0.004(2) 0.000(2)
O7 0.037(2) 0.041(2) 0.050(2) -0.0093(16) 0.0050(17) 0.0001(16)
O8 0.058(3) 0.174(6) 0.060(3) 0.009(3) 0.013(2) -0.003(3)
O9 0.047(2) 0.046(2) 0.049(2) -0.0018(17) 0.0032(17) 0.0002(16)
N1 0.0182(16) 0.0225(17) 0.0167(16) 0.0009(14) 0.0003(13) -0.0018(13)
N2 0.0257(18) 0.0250(19) 0.0276(18) 0.0031(15) 0.0000(15) -0.0050(15)
N3 0.0166(16) 0.0201(17) 0.0228(17) 0.0007(14) 0.0002(13) -0.0018(13)
N4 0.0155(16) 0.0324(19) 0.0184(16) 0.0029(14) -0.0004(14) -0.0041(14)
N5 0.0250(19) 0.031(2) 0.0306(19) 0.0024(16) -0.0009(16) -0.0089(15)
N6 0.0159(16) 0.0247(17) 0.0179(16) -0.0002(14) 0.0019(13) -0.0008(13)
N7 0.0164(16) 0.0215(17) 0.0297(18) 0.0033(14) 0.0076(14) 0.0028(13)
N8 0.0232(18) 0.0235(18) 0.0267(18) -0.0035(14) 0.0028(15) -0.0003(14)
N9 0.0175(16) 0.0232(17) 0.0171(16) 0.0002(13) 0.0024(13) 0.0028(13)
C1 0.024(2) 0.029(2) 0.020(2) 0.0001(17) -0.0032(17) -0.0021(17)
C2 0.017(2) 0.033(2) 0.025(2) 0.0011(18) -0.0022(17) -0.0008(17)
C3 0.022(2) 0.037(2) 0.024(2) 0.0027(19) -0.0025(18) 0.0016(18)
C4 0.020(2) 0.047(3) 0.018(2) 0.0029(19) -0.0045(17) -0.0031(19)
C5 0.020(2) 0.021(2) 0.024(2) 0.0034(17) 0.0010(17) 0.0006(16)
C6 0.0151(19) 0.023(2) 0.024(2) -0.0001(16) 0.0008(16) -0.0017(16)
C7 0.021(2) 0.027(2) 0.028(2) 0.0065(18) 0.0022(17) -0.0026(17)
C8 0.017(2) 0.024(2) 0.0180(19) 0.0008(16) 0.0026(16) -0.0007(16)
C9 0.026(2) 0.022(2) 0.034(2) -0.0003(18) 0.0080(18) 0.0076(17)
C10 0.026(2) 0.021(2) 0.051(3) 0.009(2) 0.016(2) 0.0082(17)
C11 0.021(2) 0.023(2) 0.024(2) -0.0007(17) 0.0055(17) 0.0032(16)
C12 0.020(2) 0.024(2) 0.024(2) -0.0002(17) 0.0069(17) 0.0032(16)
C13 0.0175(19) 0.0129(18) 0.0147(18) 0.0022(14) -0.0001(15) -0.0009(14)
C14 0.0188(19) 0.0166(19) 0.0123(17) 0.0013(14) 0.0014(15) -0.0021(15)
C15 0.0200(19) 0.0168(19) 0.0145(18) -0.0013(15) 0.0035(15) 0.0014(15)
C16 0.0168(18) 0.0125(18) 0.0157(18) 0.0006(15) -0.0022(15) 0.0003(14)
C17 0.025(2) 0.0160(19) 0.0165(19) -0.0067(15) 0.0066(16) -0.0070(16)

loop_
_atom_type_symbol
_atom_type_description
_atom_type_scat_dispersion_real
_atom_type_scat_dispersion_imag
_atom_type_scat_source
C C 0.0033 0.0016 'International Tables Vol C Tables 4.2.6.8 and 6.1.1.4'
H H 0.0000 0.0000 'International Tables Vol C Tables 4.2.6.8 and 6.1.1.4'
Cd Cd -0.8075 1.2024 'International Tables Vol C Tables 4.2.6.8 and 6.1.1.4'
N N 0.0061 0.0033 'International Tables Vol C Tables 4.2.6.8 and 6.1.1.4'
O O 0.0106 0.0060 'International Tables Vol C Tables 4.2.6.8 and 6.1.1.4'

loop_
_geom_angle_atom_site_label_1
_geom_angle_atom_site_label_2
_geom_angle_atom_site_label_3
_geom_angle
_geom_angle_site_symmetry_1
_geom_angle_site_symmetry_3
O1 Cd1 N3 103.93(10) . .
O1 Cd1 N9 105.57(10) . .
N3 Cd1 N9 99.11(11) . .
O1 Cd1 N6 84.46(10) . 1_454
N3 Cd1 N6 169.06(11) . 1_454
N9 Cd1 N6 85.10(11) . 1_454
O1 Cd1 O3 149.41(9) . 4_565
N3 Cd1 O3 86.06(10) . 4_565
N9 Cd1 O3 101.13(10) . 4_565
N6 Cd1 O3 83.21(10) 1_454 4_565
O1 Cd1 O4 96.85(9) . 4_565
N3 Cd1 O4 87.92(10) . 4_565
N9 Cd1 O4 153.97(10) . 4_565
N6 Cd1 O4 84.06(10) 1_454 4_565
O3 Cd1 O4 54.09(8) 4_565 4_565
O1 Cd1 C16 123.06(10) . 4_565
N3 Cd1 C16 87.76(11) . 4_565
N9 Cd1 C16 127.64(11) . 4_565
N6 Cd1 C16 81.71(11) 1_454 4_565
O3 Cd1 C16 27.14(10) 4_565 4_565
O4 Cd1 C16 27.00(9) 4_565 4_565
C17 O1 Cd1 110.1(2) . .
C16 O3 Cd1 93.4(2) . 4_566
C16 O4 Cd1 88.9(2) . 4_566
H1W O5 H2W 120(6) . .
H3W O6 H4W 93(7) . .
H5W O7 H6W 122(7) . .
C6 N1 N2 110.1(3) . .
C6 N1 C1 128.8(3) . .
N2 N1 C1 121.1(3) . .
C5 N2 N1 102.7(3) . .
C6 N3 C5 102.9(3) . .
C6 N3 Cd1 128.9(3) . .
C5 N3 Cd1 128.2(2) . .
C8 N4 N5 109.6(3) . .
C8 N4 C4 129.6(4) . .
N5 N4 C4 120.8(3) . .
C7 N5 N4 103.1(3) . .
C8 N6 C7 102.7(3) . .
C8 N6 Cd1 126.7(3) . 1_656
C7 N6 Cd1 130.2(3) . 1_656
C12 N7 N8 110.3(3) . .
C12 N7 C10 130.3(4) . .
N8 N7 C10 119.4(3) . .
C11 N8 N7 101.9(3) . .
C12 N9 C11 102.9(3) . .
C12 N9 Cd1 126.0(2) . .
C11 N9 Cd1 127.6(2) . .
N1 C1 C2 112.8(3) . .
N1 C1 H1A 109.0 . .
C2 C1 H1A 109.0 . .
N1 C1 H1B 109.0 . .
C2 C1 H1B 109.0 . .
H1A C1 H1B 107.8 . .
C1 C2 C3 109.8(3) . .
C1 C2 H2A 109.7 . .
C3 C2 H2A 109.7 . .
C1 C2 H2B 109.7 . .
C3 C2 H2B 109.7 . .
H2A C2 H2B 108.2 . .
C4 C3 C2 111.7(3) . .
C4 C3 H3A 109.3 . .
C2 C3 H3A 109.3 . .
C4 C3 H3B 109.3 . .
C2 C3 H3B 109.3 . .
H3A C3 H3B 107.9 . .
N4 C4 C3 110.8(3) . .
N4 C4 H4A 109.5 . .
C3 C4 H4A 109.5 . .
N4 C4 H4B 109.5 . .
C3 C4 H4B 109.5 . .
H4A C4 H4B 108.1 . .
N2 C5 N3 114.0(3) . .
N2 C5 H5A 123.0 . .
N3 C5 H5A 123.0 . .
N1 C6 N3 110.3(3) . .
N1 C6 H6A 124.9 . .
N3 C6 H6A 124.9 . .
N5 C7 N6 114.0(4) . .
N5 C7 H7A 123.0 . .
N6 C7 H7A 123.0 . .
N4 C8 N6 110.6(4) . .
N4 C8 H8A 124.7 . .
N6 C8 H8A 124.7 . .
C9 C9 C10 112.3(4) 3_755 .
C9 C9 H9A 109.1 3_755 .
C10 C9 H9A 109.1 . .
C9 C9 H9B 109.1 3_755 .
C10 C9 H9B 109.1 . .
H9A C9 H9B 107.9 . .
N7 C10 C9 112.3(3) . .
N7 C10 H10A 109.1 . .
C9 C10 H10A 109.1 . .
N7 C10 H10B 109.1 . .
C9 C10 H10B 109.1 . .
H10A C10 H10B 107.9 . .
N8 C11 N9 115.0(3) . .
N8 C11 H11A 122.5 . .
N9 C11 H11A 122.5 . .
N7 C12 N9 109.9(3) . .
N7 C12 H12A 125.0 . .
N9 C12 H12A 125.0 . .
C15 C13 C14 118.8(3) 3_656 .
C15 C13 C16 119.7(3) 3_656 .
C14 C13 C16 121.5(3) . .
C15 C14 C13 119.6(3) . .
C15 C14 C17 117.6(3) . .
C13 C14 C17 122.7(3) . .
C14 C15 C13 121.6(3) . 3_656
C14 C15 H15A 119.2 . .
C13 C15 H15A 119.2 3_656 .
O4 C16 O3 123.4(3) . .
O4 C16 C13 118.9(3) . .
O3 C16 C13 117.7(3) . .
O4 C16 Cd1 64.08(18) . 4_566
O3 C16 Cd1 59.51(18) . 4_566
C13 C16 Cd1 175.3(2) . 4_566
O2 C17 O1 124.2(3) . .
O2 C17 C14 120.3(3) . .
O1 C17 C14 115.3(3) . .

loop_
_geom_bond_atom_site_label_1
_geom_bond_atom_site_label_2
_geom_bond_distance
_geom_bond_site_symmetry_2
Cd1 O1 2.282(2) .
Cd1 N3 2.288(3) .
Cd1 N9 2.327(3) .
Cd1 N6 2.371(3) 1_454
Cd1 O3 2.378(2) 4_565
Cd1 O4 2.478(2) 4_565
Cd1 C16 2.755(3) 4_565
O1 C17 1.280(5) .
O2 C17 1.242(5) .
O3 C16 1.259(4) .
O3 Cd1 2.378(2) 4_566
O4 C16 1.251(4) .
O4 Cd1 2.478(2) 4_566
O5 H1W 1.04(4) .
O5 H2W 1.05(5) .
O6 H3W 1.01(5) .
O6 H4W 1.03(4) .
O7 H5W 1.01(5) .
O7 H6W 0.93(4) .
O8 H7W 1.01(3) .
N1 C6 1.319(5) .
N1 N2 1.360(5) .
N1 C1 1.463(5) .
N2 C5 1.322(5) .
N3 C6 1.332(5) .
N3 C5 1.359(5) .
N4 C8 1.320(5) .
N4 N5 1.354(5) .
N4 C4 1.460(5) .
N5 C7 1.316(5) .
N6 C8 1.325(5) .
N6 C7 1.355(5) .
N6 Cd1 2.371(3) 1_656
N7 C12 1.321(5) .
N7 N8 1.364(4) .
N7 C10 1.470(5) .
N8 C11 1.318(5) .
N9 C12 1.332(5) .
N9 C11 1.346(5) .
C1 C2 1.517(6) .
C1 H1A 0.9900 .
C1 H1B 0.9900 .
C2 C3 1.525(6) .
C2 H2A 0.9900 .
C2 H2B 0.9900 .
C3 C4 1.515(6) .
C3 H3A 0.9900 .
C3 H3B 0.9900 .
C4 H4A 0.9900 .
C4 H4B 0.9900 .
C5 H5A 0.9500 .
C6 H6A 0.9500 .
C7 H7A 0.9500 .
C8 H8A 0.9500 .
C9 C9 1.513(8) 3_755
C9 C10 1.518(6) .
C9 H9A 0.9900 .
C9 H9B 0.9900 .
C10 H10A 0.9900 .
C10 H10B 0.9900 .
C11 H11A 0.9500 .
C12 H12A 0.9500 .
C13 C15 1.395(5) 3_656
C13 C14 1.402(5) .
C13 C16 1.508(5) .
C14 C15 1.389(5) .
C14 C17 1.511(5) .
C15 C13 1.395(5) 3_656
C15 H15A 0.9500 .
C16 Cd1 2.755(3) 4_566

loop_
_geom_hbond_atom_site_label_D
_geom_hbond_atom_site_label_H
_geom_hbond_atom_site_label_A
_geom_hbond_distance_DH
_geom_hbond_distance_HA
_geom_hbond_distance_DA
_geom_hbond_angle_DHA
_geom_hbond_site_symmetry_A
O8 H7W O9 1.01(3) 1.86(4) 2.774(6) 150(4) .
O5 H1W O9 1.04(4) 1.97(4) 2.944(6) 154(4) .
O6 H3W O8 1.01(5) 1.88(7) 2.751(7) 143(8) .
O7 H5W O8 1.01(5) 1.71(5) 2.714(6) 170(9) .
O7 H6W O1 0.93(4) 1.92(4) 2.838(4) 167(5) 3_656
O6 H4W O5 1.03(4) 1.96(6) 2.892(6) 149(6) .
O5 H2W O8 1.05(5) 2.03(7) 2.965(7) 147(8) 3_756

loop_
_geom_torsion_atom_site_label_1
_geom_torsion_atom_site_label_2
_geom_torsion_atom_site_label_3
_geom_torsion_atom_site_label_4
_geom_torsion
_geom_torsion_site_symmetry_1
_geom_torsion_site_symmetry_4
N3 Cd1 O1 C17 -51.5(2) . .
N9 Cd1 O1 C17 52.3(2) . .
N6 Cd1 O1 C17 135.7(2) 1_454 .
O3 Cd1 O1 C17 -157.8(2) 4_565 .
O4 Cd1 O1 C17 -141.0(2) 4_565 .
C16 Cd1 O1 C17 -148.0(2) 4_565 .
C6 N1 N2 C5 0.3(4) . .
C1 N1 N2 C5 -178.7(3) . .
O1 Cd1 N3 C6 24.8(3) . .
N9 Cd1 N3 C6 -83.8(3) . .
N6 Cd1 N3 C6 164.2(5) 1_454 .
O3 Cd1 N3 C6 175.5(3) 4_565 .
O4 Cd1 N3 C6 121.4(3) 4_565 .
C16 Cd1 N3 C6 148.4(3) 4_565 .
O1 Cd1 N3 C5 -154.9(3) . .
N9 Cd1 N3 C5 96.4(3) . .
N6 Cd1 N3 C5 -15.6(8) 1_454 .
O3 Cd1 N3 C5 -4.3(3) 4_565 .
O4 Cd1 N3 C5 -58.4(3) 4_565 .
C16 Cd1 N3 C5 -31.4(3) 4_565 .
C8 N4 N5 C7 0.3(4) . .
C4 N4 N5 C7 178.5(4) . .
C12 N7 N8 C11 0.0(4) . .
C10 N7 N8 C11 -178.8(3) . .
O1 Cd1 N9 C12 -64.3(3) . .
N3 Cd1 N9 C12 43.1(3) . .
N6 Cd1 N9 C12 -147.1(3) 1_454 .
O3 Cd1 N9 C12 130.8(3) 4_565 .
O4 Cd1 N9 C12 147.2(3) 4_565 .
C16 Cd1 N9 C12 137.3(3) 4_565 .
O1 Cd1 N9 C11 90.9(3) . .
N3 Cd1 N9 C11 -161.8(3) . .
N6 Cd1 N9 C11 8.0(3) 1_454 .
O3 Cd1 N9 C11 -74.0(3) 4_565 .
O4 Cd1 N9 C11 -57.6(4) 4_565 .
C16 Cd1 N9 C11 -67.5(3) 4_565 .
C6 N1 C1 C2 118.7(4) . .
N2 N1 C1 C2 -62.5(5) . .
N1 C1 C2 C3 -174.0(3) . .
C1 C2 C3 C4 177.0(4) . .
C8 N4 C4 C3 -113.8(5) . .
N5 N4 C4 C3 68.5(5) . .
C2 C3 C4 N4 -172.9(3) . .
N1 N2 C5 N3 -0.7(4) . .
C6 N3 C5 N2 0.8(4) . .
Cd1 N3 C5 N2 -179.4(3) . .
N2 N1 C6 N3 0.1(4) . .
C1 N1 C6 N3 179.1(3) . .
C5 N3 C6 N1 -0.5(4) . .
Cd1 N3 C6 N1 179.7(2) . .
N4 N5 C7 N6 0.4(5) . .
C8 N6 C7 N5 -0.9(5) . .
Cd1 N6 C7 N5 -174.0(3) 1_656 .
N5 N4 C8 N6 -0.9(5) . .
C4 N4 C8 N6 -178.8(4) . .
C7 N6 C8 N4 1.0(4) . .
Cd1 N6 C8 N4 174.5(2) 1_656 .
C12 N7 C10 C9 -102.1(5) . .
N8 N7 C10 C9 76.3(5) . .
C9 C9 C10 N7 75.0(5) 3_755 .
N7 N8 C11 N9 -0.3(4) . .
C12 N9 C11 N8 0.5(4) . .
Cd1 N9 C11 N8 -159.1(3) . .
N8 N7 C12 N9 0.4(4) . .
C10 N7 C12 N9 178.9(3) . .
C11 N9 C12 N7 -0.5(4) . .
Cd1 N9 C12 N7 159.5(2) . .
C15 C13 C14 C15 -0.8(6) 3_656 .
C16 C13 C14 C15 178.1(3) . .
C15 C13 C14 C17 175.5(3) 3_656 .
C16 C13 C14 C17 -5.6(5) . .
C13 C14 C15 C13 0.9(6) . 3_656
C17 C14 C15 C13 -175.6(3) . 3_656
Cd1 O4 C16 O3 4.6(4) 4_566 .
Cd1 O4 C16 C13 -175.8(3) 4_566 .
Cd1 O3 C16 O4 -4.8(4) 4_566 .
Cd1 O3 C16 C13 175.6(3) 4_566 .
C15 C13 C16 O4 -14.6(5) 3_656 .
C14 C13 C16 O4 166.4(3) . .
C15 C13 C16 O3 165.0(3) 3_656 .
C14 C13 C16 O3 -14.0(5) . .
Cd1 O1 C17 O2 -6.8(4) . .
Cd1 O1 C17 C14 177.4(2) . .
C15 C14 C17 O2 -76.0(5) . .
C13 C14 C17 O2 107.7(4) . .
C15 C14 C17 O1 99.9(4) . .
C13 C14 C17 O1 -76.4(4) . .
